data_7127680
loop_
_publ_author_name
'Wilson, Jessica R.'
'Zeller, Matthias'
'Szymczak, Nathaniel K.'

_publ_section_title
;
 Hydrogen-bonded nickel(I) complexes.
;
_journal_issue 6
_journal_name_full 'Chemical communications (Cambridge, England)'
_journal_page_first 753
_journal_page_last 756
_journal_paper_doi 10.1039/d0cc07216h
_journal_volume 57
_journal_year 2021
_chemical_formula_moiety 'C38 H36 F N8 Ni, F6 P'
_chemical_formula_sum 'C38 H36 F7 N8 Ni P'
_chemical_formula_weight 827.43
_space_group_crystal_system orthorhombic
_space_group_IT_number 61
_space_group_name_Hall '-P 2ac 2ab'
_space_group_name_H-M_alt 'P b c a'
_atom_sites_solution_hydrogens mixed
_atom_sites_solution_primary direct
_atom_sites_solution_secondary difmap
_audit_creation_method SHELXL-2018/3
_audit_update_record
;
2020-10-29 deposited with the CCDC.	2020-12-04 downloaded from the CCDC.
;
_cell_angle_alpha 90
_cell_angle_beta 90
_cell_angle_gamma 90
_cell_formula_units_Z 8
_cell_length_a 14.3923(6)
_cell_length_b 16.9751(6)
_cell_length_c 29.3848(13)
_cell_measurement_reflns_used 9783
_cell_measurement_temperature 150(2)
_cell_measurement_theta_max 30.5087
_cell_measurement_theta_min 2.7728
_cell_volume 7179.0(5)
_computing_cell_refinement 'SAINT V8.38A (Bruker, 2016)'
_computing_data_collection 'Apex3 v2018.1-0 (Bruker, 2018)'
_computing_data_reduction 'SAINT V8.38A (Bruker, 2016)'
_computing_structure_refinement
;  
SHELXL-2018/3 (Sheldrick, 2015, 2018), 
SHELXLE Rev946 (H\"ubschle et al., 2011)
;
_computing_structure_solution 'SHELXS-97 (Sheldrick, 2008)'
_diffrn_ambient_temperature 150(2)
_diffrn_detector_area_resol_mean 10.4167
_diffrn_measured_fraction_theta_full 0.997
_diffrn_measured_fraction_theta_max 0.950
_diffrn_measurement_device_type 'Bruker AXS D8 Quest CMOS diffractometer'
_diffrn_measurement_method 'omega and phi scans'
_diffrn_radiation_monochromator 'Triumph curved graphite crystal'
_diffrn_radiation_type MoK\a
_diffrn_radiation_wavelength 0.71073
_diffrn_reflns_av_R_equivalents 0.0686
_diffrn_reflns_av_unetI/netI 0.0402
_diffrn_reflns_Laue_measured_fraction_full 0.997
_diffrn_reflns_Laue_measured_fraction_max 0.950
_diffrn_reflns_limit_h_max 17
_diffrn_reflns_limit_h_min -18
_diffrn_reflns_limit_k_max 23
_diffrn_reflns_limit_k_min -18
_diffrn_reflns_limit_l_max 36
_diffrn_reflns_limit_l_min -41
_diffrn_reflns_number 74086
_diffrn_reflns_point_group_measured_fraction_full 0.997
_diffrn_reflns_point_group_measured_fraction_max 0.950
_diffrn_reflns_theta_full 25.242
_diffrn_reflns_theta_max 30.563
_diffrn_reflns_theta_min 2.316
_diffrn_source 'fine focus sealed tube X-ray source'
_diffrn_source_current '30 mA'
_diffrn_source_voltage '50 kV'
_exptl_absorpt_coefficient_mu 0.664
_exptl_absorpt_correction_T_max 0.7461
_exptl_absorpt_correction_T_min 0.6616
_exptl_absorpt_correction_type multi-scan
_exptl_absorpt_process_details
;
 SADABS 2016/2: Krause, L., Herbst-Irmer, R., Sheldrick G.M. & Stalke D.,
 J. Appl. Cryst. 48 (2015) 3-10
;
_exptl_crystal_colour colourless
_exptl_crystal_density_diffrn 1.531
_exptl_crystal_description plate
_exptl_crystal_F_000 3408
_exptl_crystal_recrystallization_method 'Re-crystallisation from solvent: CH3CN, Et2O'
_exptl_crystal_size_max 0.320
_exptl_crystal_size_mid 0.120
_exptl_crystal_size_min 0.030
_refine_diff_density_max 0.426
_refine_diff_density_min -0.463
_refine_diff_density_rms 0.071
_refine_ls_extinction_method none
_refine_ls_goodness_of_fit_ref 1.021
_refine_ls_hydrogen_treatment mixed
_refine_ls_matrix_type full
_refine_ls_number_parameters 506
_refine_ls_number_reflns 10480
_refine_ls_number_restraints 3
_refine_ls_restrained_S_all 1.021
_refine_ls_R_factor_all 0.0658
_refine_ls_R_factor_gt 0.0384
_refine_ls_shift/su_max 0.001
_refine_ls_shift/su_mean 0.000
_refine_ls_structure_factor_coef Fsqd
_refine_ls_weighting_details 'w=1/[\s^2^(Fo^2^)+(0.0397P)^2^+5.3535P] where P=(Fo^2^+2Fc^2^)/3'
_refine_ls_weighting_scheme calc
_refine_ls_wR_factor_gt 0.0863
_refine_ls_wR_factor_ref 0.0982
_reflns_Friedel_coverage 0.000
_reflns_number_gt 7665
_reflns_number_total 10480
_reflns_threshold_expression 'I > 2\s(I)'
_cod_data_source_file d0cc07216h2.cif
_cod_data_source_block JRW3076_0m
_cod_depositor_comments 'Adding full bibliography for 7127678--7127684.cif.'
_cod_database_code 7127680
_shelx_shelxl_version_number 2018/3
_shelx_space_group_comment
;
The symmetry employed for this shelxl refinement is uniquely defined
by the following loop, which should always be used as a source of
symmetry information in preference to the above space-group names.
They are only intended as comments.
;
_shelx_estimated_absorpt_t_min 0.816
_shelx_estimated_absorpt_t_max 0.980

loop_
_space_group_symop_operation_xyz
'x, y, z'
'-x+1/2, -y, z+1/2'
'-x, y+1/2, -z+1/2'
'x+1/2, -y+1/2, -z'
'-x, -y, -z'
'x-1/2, y, -z-1/2'
'x, -y-1/2, z-1/2'
'-x-1/2, y-1/2, z'

loop_
_atom_site_label
_atom_site_type_symbol
_atom_site_fract_x
_atom_site_fract_y
_atom_site_fract_z
_atom_site_U_iso_or_equiv
_atom_site_adp_type
_atom_site_occupancy
_atom_site_site_symmetry_order
_atom_site_calc_flag
_atom_site_refinement_flags_posn
_atom_site_refinement_flags_adp
_atom_site_refinement_flags_occupancy
_atom_site_disorder_assembly
_atom_site_disorder_group
Ni1 Ni 0.66202(2) 0.47117(2) 0.11652(2) 0.01362(6) Uani 1 1 d . . . . .
P1 P 0.40150(4) 0.25340(3) 0.21470(2) 0.02632(11) Uani 1 1 d . . . . .
F1 F 0.76545(7) 0.43828(6) 0.07484(3) 0.0168(2) Uani 1 1 d . . . . .
F2 F 0.50133(9) 0.29383(8) 0.22119(5) 0.0398(3) Uani 1 1 d . . . . .
F3 F 0.39788(13) 0.28347(10) 0.16350(5) 0.0653(5) Uani 1 1 d . . . . .
F4 F 0.44831(12) 0.17331(9) 0.19917(7) 0.0668(5) Uani 1 1 d . . . . .
F5 F 0.40414(10) 0.22396(10) 0.26616(5) 0.0516(4) Uani 1 1 d . . . . .
F6 F 0.35449(11) 0.33382(9) 0.23067(6) 0.0566(4) Uani 1 1 d . . . . .
F7 F 0.30109(10) 0.21477(8) 0.20841(5) 0.0405(3) Uani 1 1 d . . . . .
N1 N 0.55082(10) 0.51136(8) 0.15533(5) 0.0170(3) Uani 1 1 d . . . . .
N2 N 0.73979(10) 0.50366(8) 0.17405(5) 0.0171(3) Uani 1 1 d . . . . .
N3 N 0.88570(11) 0.47819(10) 0.14481(5) 0.0240(3) Uani 1 1 d D . . . .
H3N H 0.8564(15) 0.4630(13) 0.1213(6) 0.029 Uiso 1 1 d D U . . .
N4 N 0.54968(10) 0.43245(8) 0.07520(5) 0.0157(3) Uani 1 1 d . . . . .
N5 N 0.63374(11) 0.40328(9) 0.01077(5) 0.0201(3) Uani 1 1 d D . . . .
H5N H 0.6826(12) 0.4146(13) 0.0265(7) 0.024 Uiso 1 1 d D U . . .
N6 N 0.66655(10) 0.59315(8) 0.09605(5) 0.0155(3) Uani 1 1 d . . . . .
N7 N 0.80169(11) 0.58875(9) 0.05308(5) 0.0199(3) Uani 1 1 d D . . . .
H7N H 0.7953(15) 0.5373(9) 0.0552(7) 0.024 Uiso 1 1 d D U . . .
N8 N 0.66350(11) 0.35765(9) 0.14622(5) 0.0200(3) Uani 1 1 d . . . . .
C1 C 0.58118(13) 0.51512(11) 0.20340(6) 0.0227(4) Uani 1 1 d . . . . .
H1A H 0.562630 0.465774 0.218892 0.027 Uiso 1 1 calc R U . . .
H1AB H 0.548505 0.559187 0.218598 0.027 Uiso 1 1 calc R U . . .
C2 C 0.68463(13) 0.52642(10) 0.20906(6) 0.0184(3) Uani 1 1 d . . . . .
C3 C 0.71900(14) 0.55281(11) 0.25002(6) 0.0235(4) Uani 1 1 d . . . . .
H3 H 0.678450 0.567317 0.274111 0.028 Uiso 1 1 calc R U . . .
C4 C 0.81488(15) 0.55760(11) 0.25504(7) 0.0264(4) Uani 1 1 d . . . . .
H4 H 0.840684 0.577685 0.282447 0.032 Uiso 1 1 calc R U . . .
C5 C 0.87235(14) 0.53336(11) 0.22048(6) 0.0242(4) Uani 1 1 d . . . . .
H5 H 0.937932 0.535977 0.223803 0.029 Uiso 1 1 calc R U . . .
C6 C 0.83238(13) 0.50454(10) 0.18001(6) 0.0185(3) Uani 1 1 d . . . . .
C7 C 0.97980(13) 0.45394(10) 0.15055(6) 0.0199(3) Uani 1 1 d . . . . .
C8 C 1.04799(15) 0.48447(12) 0.12273(7) 0.0301(4) Uani 1 1 d . . . . .
H8 H 1.032412 0.521223 0.099572 0.036 Uiso 1 1 calc R U . . .
C9 C 1.14013(15) 0.46099(12) 0.12883(8) 0.0331(5) Uani 1 1 d . . . . .
H9 H 1.187091 0.481523 0.109456 0.040 Uiso 1 1 calc R U . . .
C10 C 1.16386(14) 0.40818(12) 0.16275(7) 0.0269(4) Uani 1 1 d . . . . .
H10 H 1.226930 0.393641 0.167275 0.032 Uiso 1 1 calc R U . . .
C11 C 1.09509(15) 0.37688(13) 0.18991(7) 0.0301(4) Uani 1 1 d . . . . .
H11 H 1.110732 0.339776 0.212868 0.036 Uiso 1 1 calc R U . . .
C12 C 1.00325(14) 0.39917(12) 0.18394(7) 0.0272(4) Uani 1 1 d . . . . .
H12 H 0.956178 0.377054 0.202662 0.033 Uiso 1 1 calc R U . . .
C13 C 0.47532(12) 0.45326(10) 0.14832(6) 0.0189(3) Uani 1 1 d . . . . .
H13A H 0.415625 0.475610 0.158976 0.023 Uiso 1 1 calc R U . . .
H13B H 0.488309 0.405098 0.166219 0.023 Uiso 1 1 calc R U . . .
C14 C 0.46825(12) 0.43267(10) 0.09845(6) 0.0185(3) Uani 1 1 d . . . . .
C15 C 0.38484(13) 0.41211(11) 0.07911(7) 0.0238(4) Uani 1 1 d . . . . .
H15 H 0.329267 0.411729 0.096553 0.029 Uiso 1 1 calc R U . . .
C16 C 0.38409(14) 0.39182(12) 0.03315(7) 0.0275(4) Uani 1 1 d . . . . .
H16 H 0.327076 0.379494 0.018497 0.033 Uiso 1 1 calc R U . . .
C17 C 0.46559(13) 0.38967(11) 0.00914(6) 0.0235(4) Uani 1 1 d . . . . .
H17 H 0.465565 0.376233 -0.022243 0.028 Uiso 1 1 calc R U . . .
C18 C 0.54926(13) 0.40758(10) 0.03151(6) 0.0180(3) Uani 1 1 d . . . . .
C19 C 0.65248(12) 0.36193(10) -0.03015(6) 0.0177(3) Uani 1 1 d . . . . .
C20 C 0.61463(14) 0.28786(11) -0.03886(6) 0.0228(4) Uani 1 1 d . . . . .
H20 H 0.573213 0.264395 -0.017646 0.027 Uiso 1 1 calc R U . . .
C21 C 0.63785(14) 0.24850(12) -0.07881(7) 0.0277(4) Uani 1 1 d . . . . .
H21 H 0.611149 0.198425 -0.084911 0.033 Uiso 1 1 calc R U . . .
C22 C 0.69897(15) 0.28099(12) -0.10967(7) 0.0288(4) Uani 1 1 d . . . . .
H22 H 0.714079 0.253720 -0.136913 0.035 Uiso 1 1 calc R U . . .
C23 C 0.73823(15) 0.35404(12) -0.10049(7) 0.0286(4) Uani 1 1 d . . . . .
H23 H 0.781524 0.376371 -0.121206 0.034 Uiso 1 1 calc R U . . .
C24 C 0.71440(13) 0.39452(11) -0.06114(6) 0.0237(4) Uani 1 1 d . . . . .
H24 H 0.740629 0.444889 -0.055354 0.028 Uiso 1 1 calc R U . . .
C25 C 0.52116(13) 0.58931(10) 0.13763(7) 0.0221(4) Uani 1 1 d . . . . .
H25A H 0.494158 0.620307 0.162921 0.027 Uiso 1 1 calc R U . . .
H25B H 0.471831 0.581327 0.114605 0.027 Uiso 1 1 calc R U . . .
C26 C 0.59881(12) 0.63568(10) 0.11654(6) 0.0172(3) Uani 1 1 d . . . . .
C27 C 0.59563(13) 0.71703(10) 0.11583(6) 0.0209(4) Uani 1 1 d . . . . .
H27 H 0.548659 0.744821 0.131896 0.025 Uiso 1 1 calc R U . . .
C28 C 0.66282(13) 0.75720(10) 0.09103(7) 0.0226(4) Uani 1 1 d . . . . .
H28 H 0.660911 0.813017 0.088917 0.027 Uiso 1 1 calc R U . . .
C29 C 0.73187(13) 0.71571(10) 0.06962(6) 0.0215(4) Uani 1 1 d . . . . .
H29 H 0.777848 0.742497 0.052343 0.026 Uiso 1 1 calc R U . . .
C30 C 0.73406(12) 0.63298(10) 0.07348(6) 0.0163(3) Uani 1 1 d . . . . .
C31 C 0.89150(12) 0.61695(10) 0.04172(6) 0.0194(3) Uani 1 1 d . . . . .
C32 C 0.94072(14) 0.66746(11) 0.07036(7) 0.0249(4) Uani 1 1 d . . . . .
H32 H 0.913312 0.685106 0.097946 0.030 Uiso 1 1 calc R U . . .
C33 C 1.02958(14) 0.69207(12) 0.05873(8) 0.0313(5) Uani 1 1 d . . . . .
H33 H 1.062498 0.727188 0.078061 0.038 Uiso 1 1 calc R U . . .
C34 C 1.07006(15) 0.66539(13) 0.01896(8) 0.0335(5) Uani 1 1 d . . . . .
H34 H 1.130739 0.682429 0.010887 0.040 Uiso 1 1 calc R U . . .
C35 C 1.02251(15) 0.61402(12) -0.00906(8) 0.0322(5) Uani 1 1 d . . . . .
H35 H 1.051152 0.595015 -0.036035 0.039 Uiso 1 1 calc R U . . .
C36 C 0.93307(14) 0.58997(11) 0.00197(7) 0.0248(4) Uani 1 1 d . . . . .
H36 H 0.900351 0.555151 -0.017622 0.030 Uiso 1 1 calc R U . . .
C37 C 0.67461(13) 0.30012(11) 0.16545(6) 0.0213(4) Uani 1 1 d . . . . .
C38 C 0.68923(15) 0.22606(12) 0.18950(7) 0.0305(4) Uani 1 1 d . . . . .
H38A H 0.631124 0.195984 0.189992 0.046 Uiso 1 1 calc R U . . .
H38B H 0.709061 0.237001 0.220773 0.046 Uiso 1 1 calc R U . . .
H38C H 0.737353 0.195409 0.173904 0.046 Uiso 1 1 calc R U . . .

loop_
_atom_site_aniso_label
_atom_site_aniso_U_11
_atom_site_aniso_U_22
_atom_site_aniso_U_33
_atom_site_aniso_U_23
_atom_site_aniso_U_13
_atom_site_aniso_U_12
Ni1 0.01358(11) 0.01347(10) 0.01381(10) 0.00008(7) 0.00232(8) -0.00006(7)
P1 0.0295(3) 0.0266(2) 0.0229(2) 0.00318(19) -0.0016(2) -0.0077(2)
F1 0.0165(5) 0.0168(4) 0.0171(5) -0.0007(4) 0.0029(4) -0.0005(4)
F2 0.0311(7) 0.0476(8) 0.0407(7) -0.0008(6) 0.0021(6) -0.0157(6)
F3 0.0965(13) 0.0740(11) 0.0254(7) 0.0148(7) -0.0116(8) -0.0554(10)
F4 0.0556(10) 0.0393(8) 0.1057(15) -0.0239(9) 0.0161(10) -0.0016(7)
F5 0.0458(9) 0.0765(11) 0.0324(7) 0.0240(7) -0.0113(6) -0.0208(8)
F6 0.0481(9) 0.0399(8) 0.0819(12) -0.0184(8) -0.0162(8) 0.0077(7)
F7 0.0387(8) 0.0452(7) 0.0377(7) 0.0127(6) -0.0120(6) -0.0185(6)
N1 0.0171(8) 0.0164(6) 0.0174(7) -0.0005(5) 0.0031(6) -0.0014(5)
N2 0.0179(8) 0.0163(6) 0.0169(7) 0.0004(5) 0.0011(6) 0.0005(5)
N3 0.0161(8) 0.0382(9) 0.0176(7) -0.0042(6) -0.0031(6) 0.0041(7)
N4 0.0158(7) 0.0152(6) 0.0161(7) -0.0001(5) 0.0023(5) 0.0008(5)
N5 0.0178(8) 0.0263(8) 0.0164(7) -0.0049(6) 0.0018(6) -0.0024(6)
N6 0.0153(7) 0.0148(6) 0.0164(6) -0.0003(5) -0.0009(5) -0.0007(5)
N7 0.0180(8) 0.0175(7) 0.0243(8) 0.0025(6) 0.0052(6) -0.0028(6)
N8 0.0199(8) 0.0192(7) 0.0209(7) 0.0018(5) 0.0027(6) -0.0009(6)
C1 0.0227(10) 0.0302(9) 0.0151(8) -0.0028(6) 0.0042(7) -0.0031(7)
C2 0.0232(9) 0.0151(7) 0.0170(8) 0.0013(6) 0.0031(6) 0.0015(6)
C3 0.0308(11) 0.0229(8) 0.0168(8) -0.0034(6) 0.0008(7) 0.0046(7)
C4 0.0346(11) 0.0242(9) 0.0205(9) -0.0039(7) -0.0085(8) 0.0056(8)
C5 0.0222(10) 0.0271(9) 0.0233(9) -0.0018(7) -0.0072(7) 0.0032(7)
C6 0.0202(9) 0.0181(7) 0.0172(8) 0.0028(6) -0.0014(7) 0.0016(6)
C7 0.0161(9) 0.0238(8) 0.0200(8) -0.0019(6) -0.0006(7) 0.0015(7)
C8 0.0303(11) 0.0280(10) 0.0319(11) 0.0108(8) 0.0101(9) 0.0082(8)
C9 0.0207(10) 0.0281(10) 0.0505(13) 0.0057(9) 0.0143(9) 0.0012(8)
C10 0.0166(9) 0.0296(10) 0.0343(10) -0.0076(8) 0.0001(8) 0.0050(7)
C11 0.0301(11) 0.0370(11) 0.0231(9) 0.0040(8) -0.0003(8) 0.0121(9)
C12 0.0219(10) 0.0333(10) 0.0265(10) 0.0090(8) 0.0045(8) 0.0019(8)
C13 0.0153(9) 0.0210(8) 0.0204(8) -0.0005(6) 0.0052(7) -0.0030(6)
C14 0.0175(9) 0.0176(8) 0.0204(8) -0.0006(6) 0.0032(7) 0.0000(6)
C15 0.0150(9) 0.0311(10) 0.0252(9) -0.0026(7) 0.0016(7) 0.0036(7)
C16 0.0168(10) 0.0365(11) 0.0291(10) -0.0055(8) -0.0058(8) 0.0030(8)
C17 0.0219(10) 0.0290(9) 0.0195(8) -0.0017(7) -0.0053(7) 0.0038(7)
C18 0.0208(9) 0.0157(7) 0.0177(8) 0.0012(6) 0.0011(7) 0.0008(6)
C19 0.0157(9) 0.0215(8) 0.0159(7) -0.0006(6) -0.0002(6) 0.0009(6)
C20 0.0240(10) 0.0221(8) 0.0222(9) -0.0001(7) 0.0055(7) -0.0033(7)
C21 0.0296(11) 0.0241(9) 0.0294(10) -0.0074(7) 0.0043(8) -0.0037(8)
C22 0.0290(11) 0.0329(10) 0.0245(10) -0.0099(8) 0.0054(8) 0.0002(8)
C23 0.0276(11) 0.0341(10) 0.0242(9) -0.0025(8) 0.0106(8) -0.0047(8)
C24 0.0235(10) 0.0242(9) 0.0233(9) -0.0024(7) 0.0051(7) -0.0036(7)
C25 0.0196(9) 0.0182(8) 0.0286(9) 0.0005(7) 0.0050(7) 0.0039(7)
C26 0.0152(8) 0.0172(7) 0.0191(8) -0.0001(6) -0.0006(7) 0.0009(6)
C27 0.0201(9) 0.0167(8) 0.0260(9) -0.0025(6) -0.0013(7) 0.0032(6)
C28 0.0232(10) 0.0148(8) 0.0300(10) 0.0023(6) -0.0079(8) 0.0005(7)
C29 0.0209(10) 0.0172(8) 0.0266(9) 0.0061(6) -0.0032(7) -0.0029(7)
C30 0.0168(9) 0.0173(7) 0.0148(7) 0.0010(6) -0.0018(6) -0.0022(6)
C31 0.0173(9) 0.0175(7) 0.0233(9) 0.0074(6) 0.0016(7) -0.0003(6)
C32 0.0221(10) 0.0279(9) 0.0247(9) 0.0036(7) -0.0006(7) -0.0029(7)
C33 0.0244(11) 0.0304(10) 0.0390(12) 0.0080(8) -0.0047(9) -0.0057(8)
C34 0.0188(10) 0.0338(11) 0.0480(13) 0.0160(9) 0.0049(9) 0.0001(8)
C35 0.0270(11) 0.0297(10) 0.0398(12) 0.0075(8) 0.0148(9) 0.0054(8)
C36 0.0251(10) 0.0205(8) 0.0289(10) 0.0020(7) 0.0060(8) 0.0017(7)
C37 0.0191(9) 0.0228(8) 0.0219(9) 0.0010(6) 0.0025(7) -0.0011(7)
C38 0.0321(11) 0.0248(9) 0.0348(11) 0.0126(8) 0.0016(9) 0.0037(8)

loop_
_atom_type_symbol
_atom_type_description
_atom_type_scat_dispersion_real
_atom_type_scat_dispersion_imag
_atom_type_scat_source
C C 0.0033 0.0016 'International Tables Vol C Tables 4.2.6.8 and 6.1.1.4'
H H 0.0000 0.0000 'International Tables Vol C Tables 4.2.6.8 and 6.1.1.4'
N N 0.0061 0.0033 'International Tables Vol C Tables 4.2.6.8 and 6.1.1.4'
F F 0.0171 0.0103 'International Tables Vol C Tables 4.2.6.8 and 6.1.1.4'
P P 0.1023 0.0942 'International Tables Vol C Tables 4.2.6.8 and 6.1.1.4'
Ni Ni 0.3393 1.1124 'International Tables Vol C Tables 4.2.6.8 and 6.1.1.4'

loop_
_geom_angle_atom_site_label_1
_geom_angle_atom_site_label_2
_geom_angle_atom_site_label_3
_geom_angle
_geom_angle_site_symmetry_1
_geom_angle_site_symmetry_3
_geom_angle_publ_flag
F1 Ni1 N1 175.17(5) . . ?
F1 Ni1 N2 99.72(5) . . ?
N1 Ni1 N2 83.26(6) . . ?
F1 Ni1 N8 89.48(5) . . ?
N1 Ni1 N8 94.61(6) . . ?
N2 Ni1 N8 84.36(6) . . ?
F1 Ni1 N4 97.45(5) . . ?
N1 Ni1 N4 80.18(6) . . ?
N2 Ni1 N4 161.04(6) . . ?
N8 Ni1 N4 87.80(6) . . ?
F1 Ni1 N6 94.27(5) . . ?
N1 Ni1 N6 82.02(5) . . ?
N2 Ni1 N6 87.49(5) . . ?
N8 Ni1 N6 171.51(6) . . ?
N4 Ni1 N6 99.24(5) . . ?
F4 P1 F3 90.96(11) . . ?
F4 P1 F5 89.66(10) . . ?
F3 P1 F5 179.32(12) . . ?
F4 P1 F6 179.63(11) . . ?
F3 P1 F6 89.41(10) . . ?
F5 P1 F6 89.97(10) . . ?
F4 P1 F7 89.95(9) . . ?
F3 P1 F7 89.58(8) . . ?
F5 P1 F7 90.15(7) . . ?
F6 P1 F7 90.09(8) . . ?
F4 P1 F2 91.18(8) . . ?
F3 P1 F2 90.26(8) . . ?
F5 P1 F2 90.01(8) . . ?
F6 P1 F2 88.78(8) . . ?
F7 P1 F2 178.87(9) . . ?
C1 N1 C13 112.20(13) . . ?
C1 N1 C25 112.39(14) . . ?
C13 N1 C25 109.49(14) . . ?
C1 N1 Ni1 108.07(11) . . ?
C13 N1 Ni1 105.64(10) . . ?
C25 N1 Ni1 108.76(10) . . ?
C6 N2 C2 118.59(15) . . ?
C6 N2 Ni1 129.49(12) . . ?
C2 N2 Ni1 111.92(12) . . ?
C6 N3 C7 122.66(15) . . ?
C6 N3 H3N 116.0(16) . . ?
C7 N3 H3N 118.7(16) . . ?
C18 N4 C14 118.38(15) . . ?
C18 N4 Ni1 129.98(12) . . ?
C14 N4 Ni1 111.63(11) . . ?
C18 N5 C19 125.14(15) . . ?
C18 N5 H5N 118.4(15) . . ?
C19 N5 H5N 114.1(15) . . ?
C26 N6 C30 117.84(14) . . ?
C26 N6 Ni1 111.47(11) . . ?
C30 N6 Ni1 129.51(11) . . ?
C30 N7 C31 124.50(15) . . ?
C30 N7 H7N 116.1(15) . . ?
C31 N7 H7N 116.5(15) . . ?
C37 N8 Ni1 170.61(15) . . ?
N1 C1 C2 113.68(14) . . ?
N1 C1 H1A 108.8 . . ?
C2 C1 H1A 108.8 . . ?
N1 C1 H1AB 108.8 . . ?
C2 C1 H1AB 108.8 . . ?
H1A C1 H1AB 107.7 . . ?
N2 C2 C3 123.09(17) . . ?
N2 C2 C1 117.23(15) . . ?
C3 C2 C1 119.47(16) . . ?
C2 C3 C4 117.96(17) . . ?
C2 C3 H3 121.0 . . ?
C4 C3 H3 121.0 . . ?
C5 C4 C3 120.12(18) . . ?
C5 C4 H4 119.9 . . ?
C3 C4 H4 119.9 . . ?
C4 C5 C6 118.85(18) . . ?
C4 C5 H5 120.6 . . ?
C6 C5 H5 120.6 . . ?
N2 C6 N3 117.09(16) . . ?
N2 C6 C5 121.25(17) . . ?
N3 C6 C5 121.64(17) . . ?
C8 C7 C12 119.74(18) . . ?
C8 C7 N3 119.84(17) . . ?
C12 C7 N3 120.41(17) . . ?
C7 C8 C9 119.52(18) . . ?
C7 C8 H8 120.2 . . ?
C9 C8 H8 120.2 . . ?
C10 C9 C8 120.80(19) . . ?
C10 C9 H9 119.6 . . ?
C8 C9 H9 119.6 . . ?
C11 C10 C9 119.33(19) . . ?
C11 C10 H10 120.3 . . ?
C9 C10 H10 120.3 . . ?
C10 C11 C12 120.43(19) . . ?
C10 C11 H11 119.8 . . ?
C12 C11 H11 119.8 . . ?
C11 C12 C7 120.15(18) . . ?
C11 C12 H12 119.9 . . ?
C7 C12 H12 119.9 . . ?
N1 C13 C14 109.78(14) . . ?
N1 C13 H13A 109.7 . . ?
C14 C13 H13A 109.7 . . ?
N1 C13 H13B 109.7 . . ?
C14 C13 H13B 109.7 . . ?
H13A C13 H13B 108.2 . . ?
N4 C14 C15 123.11(16) . . ?
N4 C14 C13 115.54(15) . . ?
C15 C14 C13 121.28(16) . . ?
C14 C15 C16 118.07(18) . . ?
C14 C15 H15 121.0 . . ?
C16 C15 H15 121.0 . . ?
C17 C16 C15 119.95(18) . . ?
C17 C16 H16 120.0 . . ?
C15 C16 H16 120.0 . . ?
C16 C17 C18 119.16(17) . . ?
C16 C17 H17 120.4 . . ?
C18 C17 H17 120.4 . . ?
N4 C18 N5 115.96(16) . . ?
N4 C18 C17 121.05(16) . . ?
N5 C18 C17 122.97(16) . . ?
C24 C19 C20 119.32(16) . . ?
C24 C19 N5 118.73(16) . . ?
C20 C19 N5 121.85(16) . . ?
C21 C20 C19 119.61(17) . . ?
C21 C20 H20 120.2 . . ?
C19 C20 H20 120.2 . . ?
C22 C21 C20 121.08(18) . . ?
C22 C21 H21 119.5 . . ?
C20 C21 H21 119.5 . . ?
C21 C22 C23 119.27(18) . . ?
C21 C22 H22 120.4 . . ?
C23 C22 H22 120.4 . . ?
C24 C23 C22 120.20(18) . . ?
C24 C23 H23 119.9 . . ?
C22 C23 H23 119.9 . . ?
C23 C24 C19 120.49(17) . . ?
C23 C24 H24 119.8 . . ?
C19 C24 H24 119.8 . . ?
N1 C25 C26 113.45(14) . . ?
N1 C25 H25A 108.9 . . ?
C26 C25 H25A 108.9 . . ?
N1 C25 H25B 108.9 . . ?
C26 C25 H25B 108.9 . . ?
H25A C25 H25B 107.7 . . ?
N6 C26 C27 123.36(16) . . ?
N6 C26 C25 116.10(14) . . ?
C27 C26 C25 120.37(16) . . ?
C26 C27 C28 118.37(17) . . ?
C26 C27 H27 120.8 . . ?
C28 C27 H27 120.8 . . ?
C29 C28 C27 119.54(16) . . ?
C29 C28 H28 120.2 . . ?
C27 C28 H28 120.2 . . ?
C28 C29 C30 119.42(17) . . ?
C28 C29 H29 120.3 . . ?
C30 C29 H29 120.3 . . ?
N6 C30 N7 116.76(14) . . ?
N6 C30 C29 121.32(16) . . ?
N7 C30 C29 121.86(16) . . ?
C36 C31 C32 119.40(17) . . ?
C36 C31 N7 118.61(17) . . ?
C32 C31 N7 121.91(17) . . ?
C33 C32 C31 120.30(19) . . ?
C33 C32 H32 119.9 . . ?
C31 C32 H32 119.9 . . ?
C34 C33 C32 119.9(2) . . ?
C34 C33 H33 120.1 . . ?
C32 C33 H33 120.1 . . ?
C35 C34 C33 120.14(19) . . ?
C35 C34 H34 119.9 . . ?
C33 C34 H34 119.9 . . ?
C34 C35 C36 120.4(2) . . ?
C34 C35 H35 119.8 . . ?
C36 C35 H35 119.8 . . ?
C35 C36 C31 119.87(19) . . ?
C35 C36 H36 120.1 . . ?
C31 C36 H36 120.1 . . ?
N8 C37 C38 179.3(2) . . ?
C37 C38 H38A 109.5 . . ?
C37 C38 H38B 109.5 . . ?
H38A C38 H38B 109.5 . . ?
C37 C38 H38C 109.5 . . ?
H38A C38 H38C 109.5 . . ?
H38B C38 H38C 109.5 . . ?

loop_
_geom_bond_atom_site_label_1
_geom_bond_atom_site_label_2
_geom_bond_distance
_geom_bond_site_symmetry_2
_geom_bond_publ_flag
Ni1 F1 2.0068(10) . ?
Ni1 N1 2.0803(14) . ?
Ni1 N2 2.1012(15) . ?
Ni1 N8 2.1156(15) . ?
Ni1 N4 2.1261(15) . ?
Ni1 N6 2.1572(14) . ?
P1 F4 1.5846(16) . ?
P1 F3 1.5896(15) . ?
P1 F5 1.5931(14) . ?
P1 F6 1.5942(15) . ?
P1 F7 1.5977(14) . ?
P1 F2 1.6037(13) . ?
N1 C1 1.480(2) . ?
N1 C13 1.482(2) . ?
N1 C25 1.484(2) . ?
N2 C6 1.344(2) . ?
N2 C2 1.356(2) . ?
N3 C6 1.364(2) . ?
N3 C7 1.425(2) . ?
N3 H3N 0.851(16) . ?
N4 C18 1.351(2) . ?
N4 C14 1.356(2) . ?
N5 C18 1.362(2) . ?
N5 C19 1.418(2) . ?
N5 H5N 0.862(15) . ?
N6 C26 1.354(2) . ?
N6 C30 1.357(2) . ?
N7 C30 1.368(2) . ?
N7 C31 1.418(2) . ?
N7 H7N 0.880(15) . ?
N8 C37 1.140(2) . ?
C1 C2 1.510(3) . ?
C1 H1A 0.9900 . ?
C1 H1AB 0.9900 . ?
C2 C3 1.376(2) . ?
C3 C4 1.390(3) . ?
C3 H3 0.9500 . ?
C4 C5 1.373(3) . ?
C4 H4 0.9500 . ?
C5 C6 1.409(2) . ?
C5 H5 0.9500 . ?
C7 C8 1.378(3) . ?
C7 C12 1.393(3) . ?
C8 C9 1.396(3) . ?
C8 H8 0.9500 . ?
C9 C10 1.383(3) . ?
C9 H9 0.9500 . ?
C10 C11 1.378(3) . ?
C10 H10 0.9500 . ?
C11 C12 1.386(3) . ?
C11 H11 0.9500 . ?
C12 H12 0.9500 . ?
C13 C14 1.510(2) . ?
C13 H13A 0.9900 . ?
C13 H13B 0.9900 . ?
C14 C15 1.373(3) . ?
C15 C16 1.394(3) . ?
C15 H15 0.9500 . ?
C16 C17 1.369(3) . ?
C16 H16 0.9500 . ?
C17 C18 1.405(3) . ?
C17 H17 0.9500 . ?
C19 C24 1.389(2) . ?
C19 C20 1.394(2) . ?
C20 C21 1.391(3) . ?
C20 H20 0.9500 . ?
C21 C22 1.379(3) . ?
C21 H21 0.9500 . ?
C22 C23 1.389(3) . ?
C22 H22 0.9500 . ?
C23 C24 1.388(3) . ?
C23 H23 0.9500 . ?
C24 H24 0.9500 . ?
C25 C26 1.501(2) . ?
C25 H25A 0.9900 . ?
C25 H25B 0.9900 . ?
C26 C27 1.382(2) . ?
C27 C28 1.390(3) . ?
C27 H27 0.9500 . ?
C28 C29 1.371(3) . ?
C28 H28 0.9500 . ?
C29 C30 1.409(2) . ?
C29 H29 0.9500 . ?
C31 C36 1.390(3) . ?
C31 C32 1.395(3) . ?
C32 C33 1.388(3) . ?
C32 H32 0.9500 . ?
C33 C34 1.382(3) . ?
C33 H33 0.9500 . ?
C34 C35 1.381(3) . ?
C34 H34 0.9500 . ?
C35 C36 1.389(3) . ?
C35 H35 0.9500 . ?
C36 H36 0.9500 . ?
C37 C38 1.457(3) . ?
C38 H38A 0.9800 . ?
C38 H38B 0.9800 . ?
C38 H38C 0.9800 . ?

loop_
_geom_torsion_atom_site_label_1
_geom_torsion_atom_site_label_2
_geom_torsion_atom_site_label_3
_geom_torsion_atom_site_label_4
_geom_torsion
_geom_torsion_site_symmetry_1
_geom_torsion_site_symmetry_2
_geom_torsion_site_symmetry_3
_geom_torsion_site_symmetry_4
_geom_torsion_publ_flag
C13 N1 C1 C2 142.30(15) . . . . ?
C25 N1 C1 C2 -93.78(18) . . . . ?
Ni1 N1 C1 C2 26.23(17) . . . . ?
C6 N2 C2 C3 2.1(3) . . . . ?
Ni1 N2 C2 C3 -177.89(14) . . . . ?
C6 N2 C2 C1 -172.51(15) . . . . ?
Ni1 N2 C2 C1 7.47(19) . . . . ?
N1 C1 C2 N2 -23.4(2) . . . . ?
N1 C1 C2 C3 161.76(16) . . . . ?
N2 C2 C3 C4 1.3(3) . . . . ?
C1 C2 C3 C4 175.84(17) . . . . ?
C2 C3 C4 C5 -2.6(3) . . . . ?
C3 C4 C5 C6 0.6(3) . . . . ?
C2 N2 C6 N3 177.33(15) . . . . ?
Ni1 N2 C6 N3 -2.6(2) . . . . ?
C2 N2 C6 C5 -4.2(3) . . . . ?
Ni1 N2 C6 C5 175.78(13) . . . . ?
C7 N3 C6 N2 -160.92(16) . . . . ?
C7 N3 C6 C5 20.7(3) . . . . ?
C4 C5 C6 N2 2.9(3) . . . . ?
C4 C5 C6 N3 -178.73(18) . . . . ?
C6 N3 C7 C8 -128.9(2) . . . . ?
C6 N3 C7 C12 51.5(3) . . . . ?
C12 C7 C8 C9 -1.0(3) . . . . ?
N3 C7 C8 C9 179.42(19) . . . . ?
C7 C8 C9 C10 -0.7(3) . . . . ?
C8 C9 C10 C11 1.8(3) . . . . ?
C9 C10 C11 C12 -1.3(3) . . . . ?
C10 C11 C12 C7 -0.4(3) . . . . ?
C8 C7 C12 C11 1.6(3) . . . . ?
N3 C7 C12 C11 -178.84(18) . . . . ?
C1 N1 C13 C14 -161.93(14) . . . . ?
C25 N1 C13 C14 72.55(17) . . . . ?
Ni1 N1 C13 C14 -44.41(15) . . . . ?
C18 N4 C14 C15 -2.9(2) . . . . ?
Ni1 N4 C14 C15 178.28(14) . . . . ?
C18 N4 C14 C13 174.08(15) . . . . ?
Ni1 N4 C14 C13 -4.71(18) . . . . ?
N1 C13 C14 N4 33.6(2) . . . . ?
N1 C13 C14 C15 -149.37(17) . . . . ?
N4 C14 C15 C16 -1.5(3) . . . . ?
C13 C14 C15 C16 -178.32(17) . . . . ?
C14 C15 C16 C17 2.7(3) . . . . ?
C15 C16 C17 C18 0.4(3) . . . . ?
C14 N4 C18 N5 -175.55(15) . . . . ?
Ni1 N4 C18 N5 3.0(2) . . . . ?
C14 N4 C18 C17 6.1(2) . . . . ?
Ni1 N4 C18 C17 -175.32(13) . . . . ?
C19 N5 C18 N4 164.13(16) . . . . ?
C19 N5 C18 C17 -17.6(3) . . . . ?
C16 C17 C18 N4 -5.0(3) . . . . ?
C16 C17 C18 N5 176.84(18) . . . . ?
C18 N5 C19 C24 142.39(18) . . . . ?
C18 N5 C19 C20 -41.2(3) . . . . ?
C24 C19 C20 C21 -1.3(3) . . . . ?
N5 C19 C20 C21 -177.68(18) . . . . ?
C19 C20 C21 C22 1.1(3) . . . . ?
C20 C21 C22 C23 0.3(3) . . . . ?
C21 C22 C23 C24 -1.5(3) . . . . ?
C22 C23 C24 C19 1.2(3) . . . . ?
C20 C19 C24 C23 0.2(3) . . . . ?
N5 C19 C24 C23 176.69(18) . . . . ?
C1 N1 C25 C26 90.01(18) . . . . ?
C13 N1 C25 C26 -144.59(15) . . . . ?
Ni1 N1 C25 C26 -29.61(17) . . . . ?
C30 N6 C26 C27 -0.5(3) . . . . ?
Ni1 N6 C26 C27 168.32(15) . . . . ?
C30 N6 C26 C25 174.88(15) . . . . ?
Ni1 N6 C26 C25 -16.31(19) . . . . ?
N1 C25 C26 N6 31.6(2) . . . . ?
N1 C25 C26 C27 -152.87(17) . . . . ?
N6 C26 C27 C28 3.2(3) . . . . ?
C25 C26 C27 C28 -172.01(17) . . . . ?
C26 C27 C28 C29 -2.5(3) . . . . ?
C27 C28 C29 C30 -0.6(3) . . . . ?
C26 N6 C30 N7 179.99(15) . . . . ?
Ni1 N6 C30 N7 13.5(2) . . . . ?
C26 N6 C30 C29 -2.8(2) . . . . ?
Ni1 N6 C30 C29 -169.26(13) . . . . ?
C31 N7 C30 N6 -157.70(16) . . . . ?
C31 N7 C30 C29 25.1(3) . . . . ?
C28 C29 C30 N6 3.4(3) . . . . ?
C28 C29 C30 N7 -179.57(17) . . . . ?
C30 N7 C31 C36 -143.85(18) . . . . ?
C30 N7 C31 C32 39.5(3) . . . . ?
C36 C31 C32 C33 1.5(3) . . . . ?
N7 C31 C32 C33 178.15(17) . . . . ?
C31 C32 C33 C34 -1.1(3) . . . . ?
C32 C33 C34 C35 -0.3(3) . . . . ?
C33 C34 C35 C36 1.3(3) . . . . ?
C34 C35 C36 C31 -0.8(3) . . . . ?
C32 C31 C36 C35 -0.6(3) . . . . ?
N7 C31 C36 C35 -177.33(17) . . . . ?
